data_4505125
loop_
_publ_author_name
'Fu, Ruibiao'
'Xiang, Shengchang'
'Zhang, Huishuang'
'Zhang, Jianjun'
'Wu, Xintao'

_publ_section_title
;
 Syntheses, Characterization, and Magnetic Properties of Four New Layered
 Transition-Metal Hydroxyl&#x2212;Carboxylate&#x2212;Phosphonates:&#x2009;
 [M(CH(OH)(CO2)(PO3H))(H2O)2] (M = Mn, Fe, Co, Zn)
;
_journal_issue 5
_journal_name_full 'Crystal Growth &amp; Design'
_journal_page_first 1795
_journal_paper_doi 10.1021/cg050065j
_journal_volume 5
_journal_year 2005
_chemical_formula_sum 'C2 H7 O8 P Zn'
_chemical_formula_weight 255.42
_chemical_name_systematic
;
 ?
;
_space_group_IT_number 14
_symmetry_cell_setting monoclinic
_symmetry_space_group_name_Hall '-P 2ybc'
_symmetry_space_group_name_H-M 'P 1 21/c 1'
_atom_sites_solution_hydrogens geom
_atom_sites_solution_primary direct
_atom_sites_solution_secondary difmap
_audit_creation_method SHELXL-97
_cell_angle_alpha 90.00
_cell_angle_beta 110.332(3)
_cell_angle_gamma 90.00
_cell_formula_units_Z 4
_cell_length_a 5.7200(7)
_cell_length_b 15.5327(17)
_cell_length_c 7.8528(9)
_cell_measurement_reflns_used 44
_cell_measurement_temperature 293(2)
_cell_measurement_theta_max 25.07
_cell_measurement_theta_min 3.06
_cell_volume 654.23(13)
_computing_cell_refinement 'Siemens SMART'
_computing_data_collection 'Siemens SMART'
_computing_data_reduction 'Siemens XPREP'
_computing_structure_refinement 'Siemens SHELXTL'
_computing_structure_solution 'Siemens SHELXTL'
_diffrn_ambient_temperature 293(2)
_diffrn_measured_fraction_theta_full 0.973
_diffrn_measured_fraction_theta_max 0.973
_diffrn_radiation_monochromator graphite
_diffrn_radiation_source 'fine-focus sealed tube'
_diffrn_radiation_type MoK\a
_diffrn_radiation_wavelength 0.71073
_diffrn_reflns_av_R_equivalents 0.0339
_diffrn_reflns_av_sigmaI/netI 0.0428
_diffrn_reflns_limit_h_max 5
_diffrn_reflns_limit_h_min -6
_diffrn_reflns_limit_k_max 15
_diffrn_reflns_limit_k_min -18
_diffrn_reflns_limit_l_max 7
_diffrn_reflns_limit_l_min -9
_diffrn_reflns_number 1871
_diffrn_reflns_theta_full 25.07
_diffrn_reflns_theta_max 25.07
_diffrn_reflns_theta_min 3.06
_diffrn_standards_decay_% none
_diffrn_standards_interval_count none
_diffrn_standards_interval_time none
_diffrn_standards_number none
_exptl_absorpt_coefficient_mu 4.009
_exptl_absorpt_correction_T_max 1.0000
_exptl_absorpt_correction_T_min .6289
_exptl_absorpt_correction_type empirical
_exptl_absorpt_process_details 'SADABS (Sheldrick, 1996)'
_exptl_crystal_colour colorless
_exptl_crystal_density_diffrn 2.593
_exptl_crystal_density_method 'not measured'
_exptl_crystal_description prism
_exptl_crystal_F_000 512
_exptl_crystal_size_max .18
_exptl_crystal_size_mid .14
_exptl_crystal_size_min .08
_refine_diff_density_max 1.666
_refine_diff_density_min -1.794
_refine_diff_density_rms 0.275
_refine_ls_extinction_method none
_refine_ls_goodness_of_fit_ref 1.078
_refine_ls_hydrogen_treatment mixed
_refine_ls_matrix_type full
_refine_ls_number_parameters 133
_refine_ls_number_reflns 1136
_refine_ls_number_restraints 0
_refine_ls_restrained_S_all 1.078
_refine_ls_R_factor_gt 0.0794
_refine_ls_shift/su_max 1.515
_refine_ls_shift/su_mean 0.031
_refine_ls_structure_factor_coef Fsqd
_refine_ls_weighting_details calc
_refine_ls_weighting_scheme calc
_refine_ls_wR_factor_gt 0.1980
_refine_ls_wR_factor_ref 0.2213
_reflns_number_gt 890
_reflns_number_total 1136
_reflns_threshold_expression >2sigma(I)
_cod_data_source_file cg050065jsi20050222_103220.cif
_cod_data_source_block 4
_cod_original_sg_symbol_H-M P2(1)/c
_cod_database_code 4505125
_refine_ls_r_factor_ref 0.0987

loop_
_symmetry_equiv_pos_as_xyz
'x, y, z'
'-x, y+1/2, -z+1/2'
'-x, -y, -z'
'x, -y-1/2, z-1/2'

loop_
_atom_site_label
_atom_site_type_symbol
_atom_site_fract_x
_atom_site_fract_y
_atom_site_fract_z
_atom_site_U_iso_or_equiv
_atom_site_adp_type
_atom_site_occupancy
_atom_site_symmetry_multiplicity
_atom_site_calc_flag
_atom_site_refinement_flags
Zn1 Zn 0.2357(2) 0.63606(8) 0.97947(16) 0.0225(5) Uani 1 1 d .
P1 P 0.4769(5) 0.81925(17) 1.1632(3) 0.0212(7) Uani 1 1 d .
O1 O -0.0417(14) 0.6282(5) 1.1123(9) 0.0218(16) Uani 1 1 d .
H2 H -0.024(15) 0.563(6) 1.162(11) 0.00(2) Uiso 1 1 d .
H1 H -0.208(18) 0.631(6) 1.033(13) 0.00(2) Uiso 1 1 d .
O2 O 0.0259(12) 0.5482(5) 0.7868(9) 0.0213(15) Uani 1 1 d .
O3 O 0.4487(13) 0.5447(4) 1.1537(9) 0.0230(15) Uani 1 1 d .
H4 H 0.473(15) 0.466(6) 1.169(11) 0.00(2) Uiso 1 1 d .
H3 H 0.528(17) 0.542(6) 1.281(14) 0.00(2) Uiso 1 1 d .
O4 O -0.038(2) 0.7161(6) 0.7879(12) 0.028(2) Uani 1 1 d .
H5 H 0.03(2) 0.734(8) 0.774(18) 0.00(4) Uiso 1 1 d .
O5 O 0.5001(13) 0.6362(4) 0.8411(9) 0.0204(15) Uani 1 1 d .
O6 O 0.4171(14) 0.7254(5) 1.1558(9) 0.0259(16) Uani 1 1 d .
O7 O 0.2793(13) 0.8646(5) 0.9981(10) 0.0261(18) Uani 1 1 d .
H6 H 0.2920 0.9170 1.0118 0.039 Uiso 1 1 calc R
O8 O -0.2591(12) 0.5304(5) 0.5115(9) 0.0259(17) Uani 1 1 d .
C1 C -0.2161(19) 0.6705(7) 0.6390(14) 0.022(2) Uani 1 1 d .
H7 H -0.221(15) 0.675(6) 0.533(14) 0.00(2) Uiso 1 1 d .
C2 C -0.1395(19) 0.5759(7) 0.6458(14) 0.024(2) Uani 1 1 d .

loop_
_atom_site_aniso_label
_atom_site_aniso_U_11
_atom_site_aniso_U_22
_atom_site_aniso_U_33
_atom_site_aniso_U_23
_atom_site_aniso_U_13
_atom_site_aniso_U_12
Zn1 0.0251(8) 0.0246(8) 0.0170(7) -0.0009(5) 0.0062(5) -0.0007(5)
P1 0.0236(14) 0.0259(14) 0.0126(12) -0.0026(10) 0.0043(11) -0.0034(10)
O1 0.021(4) 0.028(4) 0.013(3) -0.002(3) 0.001(3) -0.001(3)
O2 0.019(3) 0.026(4) 0.014(3) -0.001(3) 0.000(3) 0.003(3)
O3 0.026(4) 0.020(4) 0.016(4) 0.002(3) -0.002(3) -0.002(3)
O4 0.035(5) 0.028(5) 0.019(4) 0.002(3) 0.008(4) -0.013(4)
O5 0.020(4) 0.022(4) 0.020(4) 0.001(3) 0.008(3) 0.001(3)
O6 0.034(4) 0.025(4) 0.017(4) -0.003(3) 0.008(3) -0.007(3)
O7 0.028(4) 0.025(4) 0.021(4) 0.001(3) 0.004(3) -0.003(3)
O8 0.025(4) 0.026(4) 0.020(4) -0.014(3) -0.001(3) -0.003(3)
C1 0.022(5) 0.034(6) 0.007(5) -0.002(4) 0.004(4) -0.003(4)
C2 0.027(5) 0.024(5) 0.029(6) -0.008(5) 0.019(5) -0.009(4)

loop_
_atom_type_symbol
_atom_type_description
_atom_type_scat_dispersion_real
_atom_type_scat_dispersion_imag
_atom_type_scat_source
C C 0.0033 0.0016 'International Tables Vol C Tables 4.2.6.8 and 6.1.1.4'
H H 0.0000 0.0000 'International Tables Vol C Tables 4.2.6.8 and 6.1.1.4'
O O 0.0106 0.0060 'International Tables Vol C Tables 4.2.6.8 and 6.1.1.4'
P P 0.1023 0.0942 'International Tables Vol C Tables 4.2.6.8 and 6.1.1.4'
Zn Zn 0.2839 1.4301 'International Tables Vol C Tables 4.2.6.8 and 6.1.1.4'

loop_
_geom_angle_atom_site_label_1
_geom_angle_atom_site_label_2
_geom_angle_atom_site_label_3
_geom_angle
_geom_angle_site_symmetry_1
_geom_angle_site_symmetry_3
O6 Zn1 O3 88.4(3) . .
O6 Zn1 O2 176.1(3) . .
O3 Zn1 O2 95.2(3) . .
O6 Zn1 O5 93.6(3) . .
O3 Zn1 O5 88.8(3) . .
O2 Zn1 O5 87.8(3) . .
O6 Zn1 O4 99.3(3) . .
O3 Zn1 O4 170.3(4) . .
O2 Zn1 O4 77.0(3) . .
O5 Zn1 O4 96.6(3) . .
O6 Zn1 O1 89.8(3) . .
O3 Zn1 O1 90.2(3) . .
O2 Zn1 O1 88.8(3) . .
O5 Zn1 O1 176.4(3) . .
O4 Zn1 O1 83.9(4) . .
O6 P1 O5 115.2(4) . 4_576
O6 P1 O7 108.6(4) . .
O5 P1 O7 111.3(4) 4_576 .
O6 P1 C1 107.1(5) . 4_676
O5 P1 C1 105.9(5) 4_576 4_676
O7 P1 C1 108.5(4) . 4_676
C2 O2 Zn1 118.9(6) . .
C1 O4 Zn1 114.9(7) . .
P1 O5 Zn1 127.8(4) 4_575 .
P1 O6 Zn1 140.2(5) . .
O4 C1 C2 109.3(8) . .
O4 C1 P1 107.8(7) . 4_475
C2 C1 P1 110.6(7) . 4_475
O2 C2 O8 124.7(10) . .
O2 C2 C1 118.6(9) . .
O8 C2 C1 116.5(9) . .

loop_
_geom_bond_atom_site_label_1
_geom_bond_atom_site_label_2
_geom_bond_distance
_geom_bond_site_symmetry_2
Zn1 O6 1.981(7) .
Zn1 O3 2.052(7) .
Zn1 O2 2.081(7) .
Zn1 O5 2.147(7) .
Zn1 O4 2.149(10) .
Zn1 O1 2.184(7) .
P1 O6 1.493(8) .
P1 O5 1.523(7) 4_576
P1 O7 1.561(7) .
P1 C1 1.838(11) 4_676
O2 C2 1.256(13) .
O4 C1 1.442(14) .
O5 P1 1.523(7) 4_575
O8 C2 1.257(12) .
C1 C2 1.528(15) .
C1 P1 1.838(11) 4_475
